data_7160545
loop_
_publ_author_name
'Zarei, Issa'
'Khosravi, Hormoz'
'Rominger, Frank'
'Rezaei Somee, Leila'
'Balalaie, Saeed'

_publ_section_title
;
 Indium-catalyzed formal [4 + 1 + 1]/[4 + 1] isocyanide-based annulation
 for construction of polyfunctionalized pyrano- and furoquinolines.
;
_journal_issue 22
_journal_name_full 'Organic &amp; biomolecular chemistry'
_journal_page_first 5423
_journal_page_last 5427
_journal_paper_doi 10.1039/d5ob00512d
_journal_volume 23
_journal_year 2025
_chemical_formula_sum 'C39 H47 N5 O3'
_chemical_formula_weight 633.81
_space_group_crystal_system monoclinic
_space_group_IT_number 14
_space_group_name_Hall '-P 2yn'
_space_group_name_H-M_alt 'P 1 21/n 1'
_atom_sites_solution_hydrogens mixed
_audit_creation_method SHELXL-2019/3
_audit_update_record
;
2025-04-17 deposited with the CCDC.	2025-05-09 downloaded from the CCDC.
;
_cell_angle_alpha 90
_cell_angle_beta 116.4726(16)
_cell_angle_gamma 90
_cell_formula_units_Z 4
_cell_length_a 12.7784(7)
_cell_length_b 25.7222(13)
_cell_length_c 12.9347(7)
_cell_measurement_reflns_used 3022
_cell_measurement_temperature 200(2)
_cell_measurement_theta_max 20.45
_cell_measurement_theta_min 2.37
_cell_volume 3805.7(4)
_computing_cell_refinement 'Bruker SAINT'
_computing_data_collection 'Bruker APEX2'
_computing_data_reduction 'Bruker SAINT'
_computing_molecular_graphics 'Bruker SHELXTL'
_computing_publication_material 'Bruker SHELXTL'
_computing_structure_refinement 'SHELXL-2019/2 (Sheldrick, 2019)'
_computing_structure_solution 'SHELXT-2018/2 (Sheldrick 2015)'
_diffrn_ambient_temperature 200(2)
_diffrn_measured_fraction_theta_full 0.998
_diffrn_measured_fraction_theta_max 0.998
_diffrn_measurement_device_type 'Bruker APEX-II Quazar area detector'
_diffrn_measurement_method '\f and \w scans'
_diffrn_radiation_type MoK\a
_diffrn_radiation_wavelength 0.71073
_diffrn_reflns_av_R_equivalents 0.0949
_diffrn_reflns_av_unetI/netI 0.0686
_diffrn_reflns_Laue_measured_fraction_full 0.998
_diffrn_reflns_Laue_measured_fraction_max 0.998
_diffrn_reflns_limit_h_max 15
_diffrn_reflns_limit_h_min -15
_diffrn_reflns_limit_k_max 30
_diffrn_reflns_limit_k_min -30
_diffrn_reflns_limit_l_max 15
_diffrn_reflns_limit_l_min -15
_diffrn_reflns_number 33716
_diffrn_reflns_point_group_measured_fraction_full 0.998
_diffrn_reflns_point_group_measured_fraction_max 0.998
_diffrn_reflns_theta_full 25.082
_diffrn_reflns_theta_max 25.082
_diffrn_reflns_theta_min 1.583
_diffrn_source 'ImuS microsource'
_exptl_absorpt_coefficient_mu 0.071
_exptl_absorpt_correction_T_max 0.9579
_exptl_absorpt_correction_T_min 0.8858
_exptl_absorpt_correction_type multi-scan
_exptl_absorpt_process_details
;
Sheldrick, G. M. (2008). <i>SADABS</i>. University of G\"ottingen, Germany.
;
_exptl_crystal_colour orange
_exptl_crystal_density_diffrn 1.106
_exptl_crystal_description brick
_exptl_crystal_F_000 1360
_exptl_crystal_size_max 0.115
_exptl_crystal_size_mid 0.086
_exptl_crystal_size_min 0.078
_refine_diff_density_max 0.167
_refine_diff_density_min -0.273
_refine_diff_density_rms 0.043
_refine_ls_extinction_method none
_refine_ls_goodness_of_fit_ref 1.034
_refine_ls_hydrogen_treatment mixed
_refine_ls_matrix_type full
_refine_ls_number_parameters 446
_refine_ls_number_reflns 6765
_refine_ls_number_restraints 408
_refine_ls_restrained_S_all 1.006
_refine_ls_R_factor_all 0.1046
_refine_ls_R_factor_gt 0.0558
_refine_ls_shift/su_max 0.000
_refine_ls_shift/su_mean 0.000
_refine_ls_structure_factor_coef Fsqd
_refine_ls_weighting_details 'w=1/[\s^2^(Fo^2^)+(0.0521P)^2^+1.0369P] where P=(Fo^2^+2Fc^2^)/3'
_refine_ls_weighting_scheme calc
_refine_ls_wR_factor_gt 0.1223
_refine_ls_wR_factor_ref 0.1446
_reflns_Friedel_coverage 0.000
_reflns_number_gt 3987
_reflns_number_total 6765
_reflns_threshold_expression 'I > 2\s(I)'
_cod_data_source_file d5ob00512d2.cif
_cod_data_source_block sba175_sq
_cod_depositor_comments 'Adding full bibliography for 7160544--7160545.cif.'
_cod_original_sg_symbol_H-M 'P 21/n'
_cod_database_code 7160545
_shelx_shelxl_version_number 2019/3
_shelx_space_group_comment
; 
The symmetry employed for this shelxl refinement is uniquely defined 
by the following loop, which should always be used as a source of 
symmetry information in preference to the above space-group names. 
They are only intended as comments. 
;
_shelx_estimated_absorpt_t_min 0.992
_shelx_estimated_absorpt_t_max 0.995

loop_
_space_group_symop_operation_xyz
'x, y, z'
'-x+1/2, y+1/2, -z+1/2'
'-x, -y, -z'
'x-1/2, -y-1/2, z-1/2'

loop_
_atom_site_label
_atom_site_type_symbol
_atom_site_fract_x
_atom_site_fract_y
_atom_site_fract_z
_atom_site_U_iso_or_equiv
_atom_site_adp_type
_atom_site_occupancy
_atom_site_site_symmetry_order
_atom_site_calc_flag
_atom_site_refinement_flags_posn
_atom_site_refinement_flags_adp
_atom_site_refinement_flags_occupancy
_atom_site_disorder_assembly
_atom_site_disorder_group
C11 C 0.6934(2) 0.61273(10) 0.7680(2) 0.0352(6) Uani 1 1 d . . . . .
O11 O 0.70768(16) 0.62808(7) 0.68343(17) 0.0437(5) Uani 1 1 d . . . . .
C12 C 0.6243(2) 0.63829(9) 0.8132(2) 0.0300(6) Uani 1 1 d . . . . .
C13 C 0.6204(2) 0.61918(10) 0.9112(2) 0.0336(6) Uani 1 1 d . . . . .
O14 O 0.67380(16) 0.57475(7) 0.96642(16) 0.0422(5) Uani 1 1 d . . . . .
C15 C 0.7373(2) 0.54616(10) 0.9230(3) 0.0413(7) Uani 1 1 d . . . . .
N16 N 0.7786(2) 0.50315(9) 0.9810(2) 0.0515(7) Uani 1 1 d . . . . .
C17 C 0.8442(2) 0.47262(11) 0.9441(3) 0.0564(9) Uani 1 1 d . . . . .
C18 C 0.8894(3) 0.42550(12) 1.0075(4) 0.0700(11) Uani 1 1 d . . . . .
C19 C 0.9562(3) 0.39508(14) 0.9719(5) 0.0867(14) Uani 1 1 d . . . . .
H19 H 0.987648 0.363468 1.011594 0.104 Uiso 1 1 calc R U . . .
C20 C 0.9793(3) 0.40890(15) 0.8802(5) 0.0861(14) Uani 1 1 d . . . . .
H20 H 1.027040 0.386500 0.860968 0.103 Uiso 1 1 calc R U . . .
C21 C 0.9365(3) 0.45333(13) 0.8160(4) 0.0726(11) Uani 1 1 d . . . . .
C22 C 0.8666(2) 0.48657(12) 0.8499(3) 0.0560(9) Uani 1 1 d . . . . .
C23 C 0.8175(2) 0.53359(11) 0.7927(3) 0.0493(8) Uani 1 1 d . . . . .
H23 H 0.830666 0.544416 0.729229 0.059 Uiso 1 1 calc R U . . .
C24 C 0.7506(2) 0.56395(10) 0.8280(2) 0.0384(7) Uani 1 1 d . . . . .
C25 C 0.8642(4) 0.41072(14) 1.1052(4) 0.0941(14) Uani 1 1 d . . . . .
H25A H 0.779471 0.410645 1.079128 0.113 Uiso 1 1 calc R U . . .
H25B H 0.900919 0.435834 1.168162 0.113 Uiso 1 1 calc R U . . .
H25C H 0.895553 0.375938 1.132667 0.113 Uiso 1 1 calc R U . . .
C26 C 0.9600(3) 0.46589(16) 0.7164(4) 0.0967(15) Uani 1 1 d . . . . .
H26A H 0.885899 0.467500 0.645806 0.116 Uiso 1 1 calc R U . . .
H26B H 1.009826 0.438890 0.708146 0.116 Uiso 1 1 calc R U . . .
H26C H 0.999641 0.499580 0.729367 0.116 Uiso 1 1 calc R U . . .
N27 N 0.5627(2) 0.64217(10) 0.9621(2) 0.0396(6) Uani 1 1 d . . . . .
H27 H 0.529(3) 0.6688(12) 0.930(3) 0.050(10) Uiso 1 1 d . . . . .
C27 C 0.5599(3) 0.62994(11) 1.0727(2) 0.0453(7) Uani 1 1 d . . . . .
C28 C 0.4793(3) 0.67072(13) 1.0846(3) 0.0617(9) Uani 1 1 d . . . . .
H28A H 0.475439 0.665612 1.157957 0.093 Uiso 1 1 calc R U . . .
H28B H 0.400800 0.667229 1.020490 0.093 Uiso 1 1 calc R U . . .
H28C H 0.509817 0.705519 1.083176 0.093 Uiso 1 1 calc R U . . .
C29 C 0.6825(3) 0.63448(15) 1.1722(3) 0.0716(10) Uani 1 1 d . . . . .
H29A H 0.679070 0.628656 1.245561 0.107 Uiso 1 1 calc R U . . .
H29B H 0.713567 0.669306 1.172197 0.107 Uiso 1 1 calc R U . . .
H29C H 0.733545 0.608400 1.162948 0.107 Uiso 1 1 calc R U . . .
C30 C 0.5076(3) 0.57599(12) 1.0678(3) 0.0627(9) Uani 1 1 d . . . . .
H30A H 0.497625 0.570227 1.137735 0.094 Uiso 1 1 calc R U . . .
H30B H 0.560276 0.549516 1.062652 0.094 Uiso 1 1 calc R U . . .
H30C H 0.431510 0.573649 0.999794 0.094 Uiso 1 1 calc R U . . .
C31 C 0.4407(2) 0.67671(9) 0.6792(2) 0.0290(6) Uani 1 1 d . . . . .
C32 C 0.4093(2) 0.65284(10) 0.5749(2) 0.0323(6) Uani 1 1 d . . . . .
O33 O 0.29032(14) 0.64327(7) 0.51726(15) 0.0359(4) Uani 1 1 d . . . . .
C34 C 0.2447(2) 0.66169(10) 0.5893(2) 0.0336(6) Uani 1 1 d . . . . .
N35 N 0.13555(19) 0.65466(8) 0.5612(2) 0.0405(6) Uani 1 1 d . . . . .
C36 C 0.0999(2) 0.67560(10) 0.6392(3) 0.0408(7) Uani 1 1 d . . . . .
C37 C -0.0186(3) 0.66683(12) 0.6162(3) 0.0526(8) Uani 1 1 d . . . . .
C38 C -0.0579(3) 0.68947(13) 0.6881(3) 0.0593(9) Uani 1 1 d . . . . .
H38 H -0.136834 0.684386 0.673693 0.071 Uiso 1 1 calc R U . . .
C39 C 0.0155(3) 0.71995(12) 0.7824(3) 0.0554(9) Uani 1 1 d . . . . .
H39 H -0.015888 0.735962 0.828603 0.066 Uiso 1 1 calc R U . . .
C40 C 0.1306(3) 0.72738(11) 0.8099(3) 0.0439(7) Uani 1 1 d . . . . .
C41 C 0.1768(2) 0.70406(10) 0.7380(3) 0.0384(7) Uani 1 1 d . . . . .
C42 C 0.2966(2) 0.70762(10) 0.7630(2) 0.0352(6) Uani 1 1 d . . . . .
H42 H 0.350411 0.725499 0.829874 0.042 Uiso 1 1 calc R U . . .
C43 C 0.3336(2) 0.68465(9) 0.6884(2) 0.0307(6) Uani 1 1 d . . . . .
C44 C -0.0930(3) 0.63201(14) 0.5183(4) 0.0782(12) Uani 1 1 d . . . . .
H44A H -0.170963 0.629144 0.514795 0.094 Uiso 1 1 calc R U . . .
H44B H -0.057128 0.597464 0.530217 0.094 Uiso 1 1 calc R U . . .
H44C H -0.099637 0.646608 0.445593 0.094 Uiso 1 1 calc R U . . .
C45 C 0.2071(3) 0.75959(13) 0.9125(3) 0.0595(9) Uani 1 1 d . . . . .
H45A H 0.158834 0.776754 0.943775 0.071 Uiso 1 1 calc R U . . .
H45B H 0.247625 0.785930 0.889019 0.071 Uiso 1 1 calc R U . . .
H45C H 0.264674 0.737150 0.971829 0.071 Uiso 1 1 calc R U . . .
N46 N 0.4719(2) 0.63835(9) 0.5199(2) 0.0387(6) Uani 1 1 d . . . . .
H46 H 0.549(3) 0.6399(10) 0.563(2) 0.042(8) Uiso 1 1 d . . . . .
C46 C 0.4365(2) 0.60196(10) 0.4212(2) 0.0378(7) Uani 1 1 d . . . . .
C47 C 0.3885(3) 0.55154(11) 0.4451(3) 0.0553(8) Uani 1 1 d . . . . .
H47A H 0.376903 0.526217 0.384341 0.083 Uiso 1 1 calc R U . . .
H47B H 0.313661 0.558419 0.446373 0.083 Uiso 1 1 calc R U . . .
H47C H 0.444178 0.537550 0.520082 0.083 Uiso 1 1 calc R U . . .
C48 C 0.5473(3) 0.59097(12) 0.4089(3) 0.0509(8) Uani 1 1 d . . . . .
H48A H 0.529978 0.566224 0.345721 0.076 Uiso 1 1 calc R U . . .
H48B H 0.606601 0.576167 0.481077 0.076 Uiso 1 1 calc R U . . .
H48C H 0.576726 0.623432 0.391925 0.076 Uiso 1 1 calc R U . . .
C49 C 0.3459(3) 0.62791(12) 0.3117(2) 0.0518(8) Uani 1 1 d . . . . .
H49A H 0.327451 0.604820 0.245524 0.078 Uiso 1 1 calc R U . . .
H49B H 0.377519 0.660718 0.299048 0.078 Uiso 1 1 calc R U . . .
H49C H 0.274745 0.634852 0.320133 0.078 Uiso 1 1 calc R U . . .
N51 N 0.55752(17) 0.68460(7) 0.76635(18) 0.0286(5) Uani 1 1 d . . . . .
C51 C 0.6161(2) 0.73600(9) 0.7740(2) 0.0340(6) Uani 1 1 d . . . . .
C52 C 0.7390(2) 0.73428(11) 0.8732(3) 0.0459(7) Uani 1 1 d . . . . .
H52A H 0.774601 0.768850 0.884119 0.069 Uiso 1 1 calc R U . . .
H52B H 0.786380 0.709273 0.855205 0.069 Uiso 1 1 calc R U . . .
H52C H 0.735097 0.723612 0.944145 0.069 Uiso 1 1 calc R U . . .
C53 C 0.5445(3) 0.77748(10) 0.7977(3) 0.0462(8) Uani 1 1 d . . . . .
H53A H 0.581453 0.811505 0.804256 0.069 Uiso 1 1 calc R U . . .
H53B H 0.540703 0.769422 0.870011 0.069 Uiso 1 1 calc R U . . .
H53C H 0.465230 0.778213 0.734073 0.069 Uiso 1 1 calc R U . . .
C54 C 0.6212(3) 0.74924(11) 0.6606(2) 0.0456(7) Uani 1 1 d . . . . .
H54A H 0.656201 0.783707 0.666927 0.068 Uiso 1 1 calc R U . . .
H54B H 0.541824 0.749245 0.597057 0.068 Uiso 1 1 calc R U . . .
H54C H 0.668642 0.723239 0.645439 0.068 Uiso 1 1 calc R U . . .

loop_
_atom_site_aniso_label
_atom_site_aniso_U_11
_atom_site_aniso_U_22
_atom_site_aniso_U_33
_atom_site_aniso_U_23
_atom_site_aniso_U_13
_atom_site_aniso_U_12
C11 0.0242(14) 0.0381(15) 0.0393(16) -0.0071(13) 0.0106(13) -0.0045(11)
O11 0.0372(11) 0.0521(12) 0.0498(12) -0.0035(10) 0.0265(10) -0.0002(9)
C12 0.0275(14) 0.0277(13) 0.0349(15) 0.0005(11) 0.0141(12) 0.0000(11)
C13 0.0350(15) 0.0278(14) 0.0355(15) 0.0013(12) 0.0135(13) 0.0023(12)
O14 0.0479(12) 0.0348(10) 0.0424(12) 0.0075(9) 0.0188(10) 0.0083(9)
C15 0.0315(16) 0.0330(15) 0.0468(18) -0.0060(13) 0.0062(14) 0.0009(12)
N16 0.0385(14) 0.0356(14) 0.0587(17) -0.0002(12) 0.0021(13) 0.0018(11)
C17 0.0291(16) 0.0327(16) 0.077(2) -0.0140(16) -0.0034(17) 0.0036(13)
C18 0.046(2) 0.0374(18) 0.088(3) -0.0101(18) -0.0053(19) 0.0031(15)
C19 0.049(2) 0.035(2) 0.128(4) -0.017(2) -0.003(2) 0.0077(16)
C20 0.034(2) 0.051(2) 0.139(4) -0.038(2) 0.008(2) 0.0052(17)
C21 0.0287(18) 0.050(2) 0.118(3) -0.036(2) 0.015(2) 0.0004(15)
C22 0.0288(17) 0.0423(18) 0.082(2) -0.0203(17) 0.0108(17) -0.0031(13)
C23 0.0276(16) 0.0439(17) 0.068(2) -0.0175(15) 0.0136(15) -0.0039(13)
C24 0.0255(15) 0.0368(15) 0.0466(17) -0.0103(13) 0.0104(14) -0.0005(12)
C25 0.087(3) 0.044(2) 0.109(3) 0.015(2) 0.005(3) 0.015(2)
C26 0.066(3) 0.080(3) 0.159(4) -0.040(3) 0.064(3) 0.006(2)
N27 0.0512(16) 0.0364(14) 0.0359(14) 0.0101(12) 0.0237(13) 0.0083(12)
C27 0.062(2) 0.0464(17) 0.0331(16) 0.0013(13) 0.0259(16) -0.0003(15)
C28 0.093(3) 0.057(2) 0.055(2) 0.0007(16) 0.051(2) 0.0064(18)
C29 0.077(3) 0.090(3) 0.0370(19) -0.0020(18) 0.0161(19) -0.006(2)
C30 0.087(3) 0.0519(19) 0.062(2) 0.0076(17) 0.044(2) -0.0071(18)
C31 0.0295(14) 0.0292(13) 0.0310(14) 0.0026(11) 0.0160(12) 0.0014(11)
C32 0.0300(15) 0.0332(14) 0.0354(15) 0.0012(12) 0.0160(13) -0.0011(11)
O33 0.0275(10) 0.0420(11) 0.0370(11) -0.0041(9) 0.0134(9) -0.0036(8)
C34 0.0332(15) 0.0316(14) 0.0405(16) 0.0019(12) 0.0204(14) -0.0001(12)
N35 0.0294(13) 0.0402(13) 0.0525(15) 0.0038(11) 0.0189(12) -0.0013(10)
C36 0.0354(16) 0.0380(16) 0.0550(19) 0.0108(14) 0.0256(15) 0.0046(12)
C37 0.0338(17) 0.0477(18) 0.081(2) 0.0134(17) 0.0294(17) 0.0046(14)
C38 0.0413(19) 0.059(2) 0.091(3) 0.0272(19) 0.042(2) 0.0139(16)
C39 0.054(2) 0.055(2) 0.075(2) 0.0247(17) 0.0453(19) 0.0198(16)
C40 0.0492(18) 0.0428(16) 0.0558(19) 0.0188(14) 0.0378(16) 0.0168(14)
C41 0.0383(16) 0.0387(15) 0.0477(17) 0.0135(13) 0.0276(15) 0.0066(13)
C42 0.0381(16) 0.0354(15) 0.0363(16) 0.0041(12) 0.0204(14) 0.0033(12)
C43 0.0323(14) 0.0290(14) 0.0324(15) 0.0064(11) 0.0160(13) 0.0031(11)
C44 0.0357(19) 0.077(2) 0.121(3) -0.009(2) 0.034(2) -0.0078(17)
C45 0.071(2) 0.068(2) 0.057(2) 0.0040(17) 0.045(2) 0.0175(18)
N46 0.0303(14) 0.0500(15) 0.0389(14) -0.0116(11) 0.0182(12) -0.0035(11)
C46 0.0420(16) 0.0373(15) 0.0385(16) -0.0103(13) 0.0218(14) 0.0005(13)
C47 0.065(2) 0.0372(16) 0.070(2) -0.0084(16) 0.0350(19) -0.0022(15)
C48 0.0528(19) 0.0594(19) 0.0485(19) -0.0113(15) 0.0300(17) 0.0024(15)
C49 0.057(2) 0.0576(19) 0.0397(17) -0.0064(15) 0.0203(16) 0.0060(16)
N51 0.0260(11) 0.0262(11) 0.0326(12) 0.0018(9) 0.0123(10) -0.0015(9)
C51 0.0370(15) 0.0295(14) 0.0403(16) -0.0029(12) 0.0214(14) -0.0054(11)
C52 0.0402(17) 0.0419(17) 0.0522(19) -0.0036(14) 0.0176(15) -0.0122(13)
C53 0.0554(19) 0.0322(15) 0.059(2) -0.0040(14) 0.0324(17) -0.0040(13)
C54 0.0542(19) 0.0423(17) 0.0472(18) 0.0001(14) 0.0288(16) -0.0125(14)

loop_
_atom_type_symbol
_atom_type_description
_atom_type_scat_dispersion_real
_atom_type_scat_dispersion_imag
_atom_type_scat_source
C C 0.0033 0.0016 'International Tables Vol C Tables 4.2.6.8 and 6.1.1.4'
H H 0.0000 0.0000 'International Tables Vol C Tables 4.2.6.8 and 6.1.1.4'
N N 0.0061 0.0033 'International Tables Vol C Tables 4.2.6.8 and 6.1.1.4'
O O 0.0106 0.0060 'International Tables Vol C Tables 4.2.6.8 and 6.1.1.4'

loop_
_geom_angle_atom_site_label_1
_geom_angle_atom_site_label_2
_geom_angle_atom_site_label_3
_geom_angle
_geom_angle_site_symmetry_1
_geom_angle_site_symmetry_3
_geom_angle_publ_flag
O11 C11 C12 125.0(2) . . ?
O11 C11 C24 119.7(2) . . ?
C12 C11 C24 115.3(2) . . ?
C13 C12 C11 119.8(2) . . ?
C13 C12 N51 115.2(2) . . ?
C11 C12 N51 125.0(2) . . ?
N27 C13 O14 112.0(2) . . ?
N27 C13 C12 123.5(2) . . ?
O14 C13 C12 124.5(2) . . ?
C13 O14 C15 118.7(2) . . ?
N16 C15 O14 112.0(3) . . ?
N16 C15 C24 127.5(3) . . ?
O14 C15 C24 120.5(2) . . ?
C15 N16 C17 115.8(3) . . ?
N16 C17 C22 122.7(3) . . ?
N16 C17 C18 115.9(4) . . ?
C22 C17 C18 121.4(3) . . ?
C19 C18 C17 116.2(4) . . ?
C19 C18 C25 122.7(4) . . ?
C17 C18 C25 121.2(4) . . ?
C18 C19 C20 122.5(4) . . ?
C18 C19 H19 118.7 . . ?
C20 C19 H19 118.7 . . ?
C21 C20 C19 123.4(4) . . ?
C21 C20 H20 118.3 . . ?
C19 C20 H20 118.3 . . ?
C20 C21 C22 116.3(4) . . ?
C20 C21 C26 121.7(4) . . ?
C22 C21 C26 121.9(4) . . ?
C23 C22 C17 117.1(3) . . ?
C23 C22 C21 122.8(4) . . ?
C17 C22 C21 120.2(3) . . ?
C24 C23 C22 120.6(3) . . ?
C24 C23 H23 119.7 . . ?
C22 C23 H23 119.7 . . ?
C23 C24 C15 116.4(3) . . ?
C23 C24 C11 122.6(3) . . ?
C15 C24 C11 121.0(2) . . ?
C18 C25 H25A 109.5 . . ?
C18 C25 H25B 109.5 . . ?
H25A C25 H25B 109.5 . . ?
C18 C25 H25C 109.5 . . ?
H25A C25 H25C 109.5 . . ?
H25B C25 H25C 109.5 . . ?
C21 C26 H26A 109.5 . . ?
C21 C26 H26B 109.5 . . ?
H26A C26 H26B 109.5 . . ?
C21 C26 H26C 109.5 . . ?
H26A C26 H26C 109.5 . . ?
H26B C26 H26C 109.5 . . ?
C13 N27 C27 130.0(3) . . ?
C13 N27 H27 113(2) . . ?
C27 N27 H27 116(2) . . ?
N27 C27 C28 105.1(2) . . ?
N27 C27 C29 109.9(3) . . ?
C28 C27 C29 110.3(3) . . ?
N27 C27 C30 110.6(2) . . ?
C28 C27 C30 109.0(3) . . ?
C29 C27 C30 111.7(3) . . ?
C27 C28 H28A 109.5 . . ?
C27 C28 H28B 109.5 . . ?
H28A C28 H28B 109.5 . . ?
C27 C28 H28C 109.5 . . ?
H28A C28 H28C 109.5 . . ?
H28B C28 H28C 109.5 . . ?
C27 C29 H29A 109.5 . . ?
C27 C29 H29B 109.5 . . ?
H29A C29 H29B 109.5 . . ?
C27 C29 H29C 109.5 . . ?
H29A C29 H29C 109.5 . . ?
H29B C29 H29C 109.5 . . ?
C27 C30 H30A 109.5 . . ?
C27 C30 H30B 109.5 . . ?
H30A C30 H30B 109.5 . . ?
C27 C30 H30C 109.5 . . ?
H30A C30 H30C 109.5 . . ?
H30B C30 H30C 109.5 . . ?
C32 C31 N51 125.8(2) . . ?
C32 C31 C43 105.8(2) . . ?
N51 C31 C43 127.8(2) . . ?
N46 C32 C31 131.8(2) . . ?
N46 C32 O33 115.9(2) . . ?
C31 C32 O33 112.3(2) . . ?
C34 O33 C32 105.49(19) . . ?
N35 C34 O33 119.3(2) . . ?
N35 C34 C43 130.4(3) . . ?
O33 C34 C43 110.2(2) . . ?
C34 N35 C36 114.0(2) . . ?
N35 C36 C41 122.3(2) . . ?
N35 C36 C37 116.7(3) . . ?
C41 C36 C37 121.0(3) . . ?
C38 C37 C36 117.9(3) . . ?
C38 C37 C44 122.9(3) . . ?
C36 C37 C44 119.1(3) . . ?
C37 C38 C39 121.6(3) . . ?
C37 C38 H38 119.2 . . ?
C39 C38 H38 119.2 . . ?
C40 C39 C38 122.1(3) . . ?
C40 C39 H39 119.0 . . ?
C38 C39 H39 119.0 . . ?
C39 C40 C41 118.6(3) . . ?
C39 C40 C45 120.6(3) . . ?
C41 C40 C45 120.7(3) . . ?
C42 C41 C36 118.8(2) . . ?
C42 C41 C40 122.6(3) . . ?
C36 C41 C40 118.6(3) . . ?
C43 C42 C41 118.9(3) . . ?
C43 C42 H42 120.6 . . ?
C41 C42 H42 120.6 . . ?
C42 C43 C34 115.3(2) . . ?
C42 C43 C31 138.7(3) . . ?
C34 C43 C31 106.0(2) . . ?
C37 C44 H44A 109.5 . . ?
C37 C44 H44B 109.5 . . ?
H44A C44 H44B 109.5 . . ?
C37 C44 H44C 109.5 . . ?
H44A C44 H44C 109.5 . . ?
H44B C44 H44C 109.5 . . ?
C40 C45 H45A 109.5 . . ?
C40 C45 H45B 109.5 . . ?
H45A C45 H45B 109.5 . . ?
C40 C45 H45C 109.5 . . ?
H45A C45 H45C 109.5 . . ?
H45B C45 H45C 109.5 . . ?
C32 N46 C46 127.4(2) . . ?
C32 N46 H46 114.6(17) . . ?
C46 N46 H46 113.1(17) . . ?
N46 C46 C48 105.4(2) . . ?
N46 C46 C47 111.0(2) . . ?
C48 C46 C47 109.9(2) . . ?
N46 C46 C49 109.7(2) . . ?
C48 C46 C49 109.9(2) . . ?
C47 C46 C49 110.7(2) . . ?
C46 C47 H47A 109.5 . . ?
C46 C47 H47B 109.5 . . ?
H47A C47 H47B 109.5 . . ?
C46 C47 H47C 109.5 . . ?
H47A C47 H47C 109.5 . . ?
H47B C47 H47C 109.5 . . ?
C46 C48 H48A 109.5 . . ?
C46 C48 H48B 109.5 . . ?
H48A C48 H48B 109.5 . . ?
C46 C48 H48C 109.5 . . ?
H48A C48 H48C 109.5 . . ?
H48B C48 H48C 109.5 . . ?
C46 C49 H49A 109.5 . . ?
C46 C49 H49B 109.5 . . ?
H49A C49 H49B 109.5 . . ?
C46 C49 H49C 109.5 . . ?
H49A C49 H49C 109.5 . . ?
H49B C49 H49C 109.5 . . ?
C31 N51 C12 115.56(19) . . ?
C31 N51 C51 119.51(19) . . ?
C12 N51 C51 121.25(19) . . ?
N51 C51 C52 109.1(2) . . ?
N51 C51 C53 107.7(2) . . ?
C52 C51 C53 109.7(2) . . ?
N51 C51 C54 111.4(2) . . ?
C52 C51 C54 110.2(2) . . ?
C53 C51 C54 108.8(2) . . ?
C51 C52 H52A 109.5 . . ?
C51 C52 H52B 109.5 . . ?
H52A C52 H52B 109.5 . . ?
C51 C52 H52C 109.5 . . ?
H52A C52 H52C 109.5 . . ?
H52B C52 H52C 109.5 . . ?
C51 C53 H53A 109.5 . . ?
C51 C53 H53B 109.5 . . ?
H53A C53 H53B 109.5 . . ?
C51 C53 H53C 109.5 . . ?
H53A C53 H53C 109.5 . . ?
H53B C53 H53C 109.5 . . ?
C51 C54 H54A 109.5 . . ?
C51 C54 H54B 109.5 . . ?
H54A C54 H54B 109.5 . . ?
C51 C54 H54C 109.5 . . ?
H54A C54 H54C 109.5 . . ?
H54B C54 H54C 109.5 . . ?

loop_
_geom_bond_atom_site_label_1
_geom_bond_atom_site_label_2
_geom_bond_distance
_geom_bond_site_symmetry_2
_geom_bond_publ_flag
C11 O11 1.251(3) . ?
C11 C12 1.419(4) . ?
C11 C24 1.485(4) . ?
C12 C13 1.381(4) . ?
C12 N51 1.433(3) . ?
C13 N27 1.326(3) . ?
C13 O14 1.359(3) . ?
O14 C15 1.386(3) . ?
C15 N16 1.308(3) . ?
C15 C24 1.390(4) . ?
N16 C17 1.380(4) . ?
C17 C22 1.417(5) . ?
C17 C18 1.433(5) . ?
C18 C19 1.379(6) . ?
C18 C25 1.486(6) . ?
C19 C20 1.389(6) . ?
C19 H19 0.9500 . ?
C20 C21 1.375(6) . ?
C20 H20 0.9500 . ?
C21 C22 1.438(4) . ?
C21 C26 1.483(6) . ?
C22 C23 1.411(4) . ?
C23 C24 1.378(4) . ?
C23 H23 0.9500 . ?
C25 H25A 0.9800 . ?
C25 H25B 0.9800 . ?
C25 H25C 0.9800 . ?
C26 H26A 0.9800 . ?
C26 H26B 0.9800 . ?
C26 H26C 0.9800 . ?
N27 C27 1.481(3) . ?
N27 H27 0.82(3) . ?
C27 C28 1.525(4) . ?
C27 C29 1.526(4) . ?
C27 C30 1.529(4) . ?
C28 H28A 0.9800 . ?
C28 H28B 0.9800 . ?
C28 H28C 0.9800 . ?
C29 H29A 0.9800 . ?
C29 H29B 0.9800 . ?
C29 H29C 0.9800 . ?
C30 H30A 0.9800 . ?
C30 H30B 0.9800 . ?
C30 H30C 0.9800 . ?
C31 C32 1.369(4) . ?
C31 N51 1.428(3) . ?
C31 C43 1.441(3) . ?
C32 N46 1.339(3) . ?
C32 O33 1.385(3) . ?
O33 C34 1.385(3) . ?
C34 N35 1.288(3) . ?
C34 C43 1.408(4) . ?
N35 C36 1.387(4) . ?
C36 C41 1.420(4) . ?
C36 C37 1.425(4) . ?
C37 C38 1.368(5) . ?
C37 C44 1.495(5) . ?
C38 C39 1.401(5) . ?
C38 H38 0.9500 . ?
C39 C40 1.364(4) . ?
C39 H39 0.9500 . ?
C40 C41 1.436(4) . ?
C40 C45 1.499(4) . ?
C41 C42 1.419(4) . ?
C42 C43 1.382(4) . ?
C42 H42 0.9500 . ?
C44 H44A 0.9800 . ?
C44 H44B 0.9800 . ?
C44 H44C 0.9800 . ?
C45 H45A 0.9800 . ?
C45 H45B 0.9800 . ?
C45 H45C 0.9800 . ?
N46 C46 1.482(3) . ?
N46 H46 0.89(3) . ?
C46 C48 1.520(4) . ?
C46 C47 1.524(4) . ?
C46 C49 1.526(4) . ?
C47 H47A 0.9800 . ?
C47 H47B 0.9800 . ?
C47 H47C 0.9800 . ?
C48 H48A 0.9800 . ?
C48 H48B 0.9800 . ?
C48 H48C 0.9800 . ?
C49 H49A 0.9800 . ?
C49 H49B 0.9800 . ?
C49 H49C 0.9800 . ?
N51 C51 1.501(3) . ?
C51 C52 1.522(4) . ?
C51 C53 1.523(4) . ?
C51 C54 1.535(4) . ?
C52 H52A 0.9800 . ?
C52 H52B 0.9800 . ?
C52 H52C 0.9800 . ?
C53 H53A 0.9800 . ?
C53 H53B 0.9800 . ?
C53 H53C 0.9800 . ?
C54 H54A 0.9800 . ?
C54 H54B 0.9800 . ?
C54 H54C 0.9800 . ?

loop_
_geom_torsion_atom_site_label_1
_geom_torsion_atom_site_label_2
_geom_torsion_atom_site_label_3
_geom_torsion_atom_site_label_4
_geom_torsion
_geom_torsion_site_symmetry_1
_geom_torsion_site_symmetry_2
_geom_torsion_site_symmetry_3
_geom_torsion_site_symmetry_4
_geom_torsion_publ_flag
O11 C11 C12 C13 -176.4(2) . . . . ?
C24 C11 C12 C13 4.2(3) . . . . ?
O11 C11 C12 N51 2.1(4) . . . . ?
C24 C11 C12 N51 -177.3(2) . . . . ?
C11 C12 C13 N27 176.5(2) . . . . ?
N51 C12 C13 N27 -2.1(4) . . . . ?
C11 C12 C13 O14 -4.0(4) . . . . ?
N51 C12 C13 O14 177.4(2) . . . . ?
N27 C13 O14 C15 179.8(2) . . . . ?
C12 C13 O14 C15 0.2(4) . . . . ?
C13 O14 C15 N16 -176.6(2) . . . . ?
C13 O14 C15 C24 3.0(4) . . . . ?
O14 C15 N16 C17 -179.3(2) . . . . ?
C24 C15 N16 C17 1.1(4) . . . . ?
C15 N16 C17 C22 0.2(4) . . . . ?
C15 N16 C17 C18 -180.0(3) . . . . ?
N16 C17 C18 C19 -179.3(3) . . . . ?
C22 C17 C18 C19 0.5(4) . . . . ?
N16 C17 C18 C25 1.1(4) . . . . ?
C22 C17 C18 C25 -179.1(3) . . . . ?
C17 C18 C19 C20 0.1(5) . . . . ?
C25 C18 C19 C20 179.7(4) . . . . ?
C18 C19 C20 C21 -1.1(6) . . . . ?
C19 C20 C21 C22 1.2(5) . . . . ?
C19 C20 C21 C26 -178.0(4) . . . . ?
N16 C17 C22 C23 -0.6(4) . . . . ?
C18 C17 C22 C23 179.6(3) . . . . ?
N16 C17 C22 C21 179.5(3) . . . . ?
C18 C17 C22 C21 -0.3(4) . . . . ?
C20 C21 C22 C23 179.6(3) . . . . ?
C26 C21 C22 C23 -1.2(5) . . . . ?
C20 C21 C22 C17 -0.6(4) . . . . ?
C26 C21 C22 C17 178.7(3) . . . . ?
C17 C22 C23 C24 -0.2(4) . . . . ?
C21 C22 C23 C24 179.6(3) . . . . ?
C22 C23 C24 C15 1.4(4) . . . . ?
C22 C23 C24 C11 -177.7(2) . . . . ?
N16 C15 C24 C23 -2.0(4) . . . . ?
O14 C15 C24 C23 178.5(2) . . . . ?
N16 C15 C24 C11 177.1(3) . . . . ?
O14 C15 C24 C11 -2.4(4) . . . . ?
O11 C11 C24 C23 -1.6(4) . . . . ?
C12 C11 C24 C23 177.8(2) . . . . ?
O11 C11 C24 C15 179.4(2) . . . . ?
C12 C11 C24 C15 -1.2(4) . . . . ?
O14 C13 N27 C27 7.5(4) . . . . ?
C12 C13 N27 C27 -172.9(3) . . . . ?
C13 N27 C27 C28 179.2(3) . . . . ?
C13 N27 C27 C29 60.5(4) . . . . ?
C13 N27 C27 C30 -63.3(4) . . . . ?
N51 C31 C32 N46 -11.3(4) . . . . ?
C43 C31 C32 N46 176.9(3) . . . . ?
N51 C31 C32 O33 169.9(2) . . . . ?
C43 C31 C32 O33 -1.8(3) . . . . ?
N46 C32 O33 C34 -179.5(2) . . . . ?
C31 C32 O33 C34 -0.5(3) . . . . ?
C32 O33 C34 N35 -175.2(2) . . . . ?
C32 O33 C34 C43 2.7(3) . . . . ?
O33 C34 N35 C36 -178.9(2) . . . . ?
C43 C34 N35 C36 3.7(4) . . . . ?
C34 N35 C36 C41 2.6(4) . . . . ?
C34 N35 C36 C37 -176.9(2) . . . . ?
N35 C36 C37 C38 -176.5(3) . . . . ?
C41 C36 C37 C38 4.1(4) . . . . ?
N35 C36 C37 C44 5.8(4) . . . . ?
C41 C36 C37 C44 -173.6(3) . . . . ?
C36 C37 C38 C39 -0.7(5) . . . . ?
C44 C37 C38 C39 177.0(3) . . . . ?
C37 C38 C39 C40 -2.1(5) . . . . ?
C38 C39 C40 C41 1.4(4) . . . . ?
C38 C39 C40 C45 -179.0(3) . . . . ?
N35 C36 C41 C42 -5.2(4) . . . . ?
C37 C36 C41 C42 174.2(3) . . . . ?
N35 C36 C41 C40 175.8(2) . . . . ?
C37 C36 C41 C40 -4.8(4) . . . . ?
C39 C40 C41 C42 -176.9(3) . . . . ?
C45 C40 C41 C42 3.5(4) . . . . ?
C39 C40 C41 C36 2.0(4) . . . . ?
C45 C40 C41 C36 -177.6(3) . . . . ?
C36 C41 C42 C43 2.0(4) . . . . ?
C40 C41 C42 C43 -179.1(2) . . . . ?
C41 C42 C43 C34 3.2(3) . . . . ?
C41 C42 C43 C31 -177.5(3) . . . . ?
N35 C34 C43 C42 -6.7(4) . . . . ?
O33 C34 C43 C42 175.8(2) . . . . ?
N35 C34 C43 C31 173.8(3) . . . . ?
O33 C34 C43 C31 -3.8(3) . . . . ?
C32 C31 C43 C42 -176.0(3) . . . . ?
N51 C31 C43 C42 12.4(5) . . . . ?
C32 C31 C43 C34 3.3(3) . . . . ?
N51 C31 C43 C34 -168.2(2) . . . . ?
C31 C32 N46 C46 164.2(3) . . . . ?
O33 C32 N46 C46 -17.0(4) . . . . ?
C32 N46 C46 C48 -168.7(3) . . . . ?
C32 N46 C46 C47 -49.8(4) . . . . ?
C32 N46 C46 C49 73.0(3) . . . . ?
C32 C31 N51 C12 -61.3(3) . . . . ?
C43 C31 N51 C12 108.6(3) . . . . ?
C32 C31 N51 C51 97.4(3) . . . . ?
C43 C31 N51 C51 -92.7(3) . . . . ?
C13 C12 N51 C31 -92.6(3) . . . . ?
C11 C12 N51 C31 88.8(3) . . . . ?
C13 C12 N51 C51 109.1(3) . . . . ?
C11 C12 N51 C51 -69.4(3) . . . . ?
C31 N51 C51 C52 -180.0(2) . . . . ?
C12 N51 C51 C52 -22.5(3) . . . . ?
C31 N51 C51 C53 61.0(3) . . . . ?
C12 N51 C51 C53 -141.5(2) . . . . ?
C31 N51 C51 C54 -58.1(3) . . . . ?
C12 N51 C51 C54 99.3(3) . . . . ?
